data_4025342
loop_
_publ_author_name
'Marina Martjuga'
'Dmitry Shabashov'
'Sergey Belyakov'
'Edvards Liepinsh'
'Edgars Suna'

_publ_section_title
;
 Asymmetric Synthesis of 1,3-Diamines by Diastereoselective Reduction of
 Enantiopure N-tert-Butanesulfinylketimines: Unusual Directing Effects of
 the ortho-Substituent
;
_journal_name_full 'Journal of Organic Chemistry'
_journal_page_first 2357
_journal_page_last 2368
_journal_paper_doi 10.1021/jo100173f
_journal_volume 75
_journal_year 2010
_chemical_absolute_configuration rmad
_chemical_compound_source 'Local laboratory'
_chemical_formula_moiety 'C22 H25 Cl N2 O S '
_chemical_formula_sum 'C22 H25 Cl N2 O S'
_chemical_formula_weight 400.972
_chemical_name_systematic
;
 ?
;
_space_group_IT_number 4
_symmetry_cell_setting monoclinic
_symmetry_space_group_name_Hall 'P 2yb'
_symmetry_space_group_name_H-M 'P 1 21 1'
_atom_sites_solution_primary direct
_atom_sites_solution_secondary difmap
_cell_angle_alpha 90.00
_cell_angle_beta 113.1490(12)
_cell_angle_gamma 90.00
_cell_formula_units_Z 2
_cell_length_a 8.7649(2)
_cell_length_b 13.6787(4)
_cell_length_c 9.6973(3)
_cell_measurement_reflns_used 5763
_cell_measurement_temperature 173
_cell_measurement_theta_max 27.485
_cell_measurement_theta_min 0.998
_cell_volume 1069.02(5)
_computing_cell_refinement 'HKL Scalepack (Otwinowski & Minor 1997)'
_computing_data_collection KappaCCD
_computing_data_reduction 'Denzo and Scalepak (Otwinowski & Minor, 1997)'
_computing_structure_refinement 'SHELXL-97 (Sheldrick, 1997)'
_computing_structure_solution 'SHELXS-97 (Sheldrick, 1997)'
_diffrn_ambient_temperature 173(2)
_diffrn_measured_fraction_theta_full 0.996
_diffrn_measured_fraction_theta_max 0.996
_diffrn_measurement_device KappaCCD
_diffrn_measurement_method CCD
_diffrn_orient_matrix_type X=UH
_diffrn_orient_matrix_UB_11 -0.01654
_diffrn_orient_matrix_UB_12 0.12271
_diffrn_orient_matrix_UB_13 0.00803
_diffrn_orient_matrix_UB_21 0.04247
_diffrn_orient_matrix_UB_22 0.00183
_diffrn_orient_matrix_UB_23 0.05948
_diffrn_orient_matrix_UB_31 0.07692
_diffrn_orient_matrix_UB_32 0.05867
_diffrn_orient_matrix_UB_33 -0.05674
_diffrn_radiation_source 'fine-focus sealed tube'
_diffrn_radiation_type ' MoK\a'
_diffrn_radiation_wavelength_id all
_diffrn_reflns_av_R_equivalents 0.024
_diffrn_reflns_limit_h_max 11
_diffrn_reflns_limit_h_min -11
_diffrn_reflns_limit_k_max 17
_diffrn_reflns_limit_k_min -16
_diffrn_reflns_limit_l_max 12
_diffrn_reflns_limit_l_min -12
_diffrn_reflns_number 4255
_diffrn_reflns_theta_full 27.5
_diffrn_reflns_theta_max 27.5
_diffrn_reflns_theta_min 0.9
_exptl_absorpt_coefficient_mu 0.290
_exptl_absorpt_correction_type none
_exptl_crystal_colour Colourless
_exptl_crystal_density_diffrn 1.246
_exptl_crystal_density_method 'not measured'
_exptl_crystal_description 'Prism (0.16x0.21x0.27 mm)'
_exptl_crystal_F_000 424
_exptl_crystal_size_max 0.27
_exptl_crystal_size_mid 0.21
_exptl_crystal_size_min 0.16
_refine_diff_density_max 0.216
_refine_diff_density_min -0.300
_refine_diff_density_rms 0.039
_refine_ls_abs_structure_details 'Flack H D (1983), Acta Cryst. A39, 876-881'
_refine_ls_abs_structure_Flack 0.02(6)
_refine_ls_extinction_method none
_refine_ls_goodness_of_fit_ref 0.978
_refine_ls_hydrogen_treatment mixed
_refine_ls_matrix_type full
_refine_ls_number_parameters 252
_refine_ls_number_reflns 4247
_refine_ls_number_restraints 1
_refine_ls_restrained_S_all 0.978
_refine_ls_R_factor_all 0.0405
_refine_ls_R_factor_gt 0.0357
_refine_ls_shift/su_max 0.003
_refine_ls_shift/su_mean 0.000
_refine_ls_structure_factor_coef Fsqd
_refine_ls_weighting_details 'calc w=1/[\s^2^(Fo^2^)+(0.0541P)^2^+0.2638P] where P=(Fo^2^+2Fc^2^)/3'
_refine_ls_weighting_scheme calc
_refine_ls_wR_factor_gt 0.0920
_refine_ls_wR_factor_ref 0.0961
_reflns_number_gt 3936
_reflns_number_total 4247
_reflns_threshold_expression >2sigma(I)
_cod_data_source_file jo100173f_si_013.cif
_cod_data_source_block global
_cod_depositor_comments
;
The following automatic conversions were performed:

'_symmetry_cell_setting' value 'Monoclinic' changed to 'monoclinic'
according to the built-in table from CIF Core dictionary named
'cif_core.dic' version 2.4.1 from 2010-06-29.

Automatic conversion script
Id: cif_fix_values 1646 2011-03-28 12:23:43Z adriana 
;
_cod_original_sg_symbol_H-M 'P 21 '
_cod_original_formula_sum 'C22 H25 Cl N2 O S '
_cod_database_code 4025342
_cod_database_fobs_code 4025342

loop_
_symmetry_equiv_pos_as_xyz
+X,+Y,+Z
'-X,+Y+ 1/2,-Z'

loop_
_atom_site_label
_atom_site_type_symbol
_atom_site_fract_x
_atom_site_fract_y
_atom_site_fract_z
_atom_site_U_iso_or_equiv
_atom_site_adp_type
_atom_site_occupancy
_atom_site_symmetry_multiplicity
_atom_site_calc_flag
_atom_site_refinement_flags
_atom_site_disorder_assembly
_atom_site_disorder_group
S11 S 0.93141(6) 0.42197(4) 0.04246(6) 0.03759(14) Uani 1 1 d . . .
Cl26 Cl 0.55161(10) 0.09051(5) -0.63844(7) 0.0584(2) Uani 1 1 d . . .
C3 C 0.6325(2) 0.22384(16) -0.4166(2) 0.0287(4) Uani 1 1 d . . .
N10 N 0.8814(2) 0.33433(13) -0.08775(19) 0.0291(4) Uani 1 1 d . . .
C16 C 0.6101(2) 0.25703(15) -0.1343(2) 0.0278(4) Uani 1 1 d . . .
C25 C 0.4322(2) 0.25544(16) -0.1995(2) 0.0290(4) Uani 1 1 d . . .
C1 C 0.7314(2) 0.38794(15) -0.4289(2) 0.0299(4) Uani 1 1 d . . .
C9 C 0.7021(2) 0.33165(15) -0.1891(2) 0.0267(4) Uani 1 1 d . . .
C2 C 0.6868(2) 0.31345(15) -0.3491(2) 0.0264(4) Uani 1 1 d . . .
C24 C 0.3349(3) 0.32248(18) -0.3110(2) 0.0360(5) Uani 1 1 d . . .
N7 N 0.7934(3) 0.47523(15) -0.3631(3) 0.0412(5) Uani 1 1 d . . .
C4 C 0.6188(3) 0.20573(17) -0.5611(2) 0.0336(4) Uani 1 1 d . . .
C21 C 0.1720(3) 0.17701(18) -0.2203(3) 0.0399(5) Uani 1 1 d . . .
C20 C 0.3478(3) 0.18184(16) -0.1519(2) 0.0332(4) Uani 1 1 d . . .
C19 C 0.4408(3) 0.11523(17) -0.0378(3) 0.0399(5) Uani 1 1 d . . .
C17 C 0.6940(3) 0.18919(16) -0.0269(2) 0.0329(4) Uani 1 1 d . . .
O27 O 0.9364(3) 0.51899(13) -0.0265(2) 0.0560(5) Uani 1 1 d . . .
C6 C 0.7115(3) 0.36766(17) -0.5772(2) 0.0364(5) Uani 1 1 d . . .
C23 C 0.1647(3) 0.31499(19) -0.3739(3) 0.0406(5) Uani 1 1 d . . .
C5 C 0.6575(3) 0.27758(18) -0.6428(2) 0.0371(5) Uani 1 1 d . . .
C12 C 1.1488(3) 0.38576(18) 0.1513(2) 0.0404(5) Uani 1 1 d . . .
C22 C 0.0834(3) 0.2402(2) -0.3292(3) 0.0420(6) Uani 1 1 d . . .
C8 C 0.8344(4) 0.55427(19) -0.4418(3) 0.0554(7) Uani 1 1 d . . .
C18 C 0.6095(3) 0.11899(18) 0.0227(2) 0.0396(5) Uani 1 1 d . . .
C13 C 1.1460(4) 0.2868(2) 0.2214(3) 0.0584(7) Uani 1 1 d . . .
C14 C 1.2140(4) 0.4654(2) 0.2711(3) 0.0603(7) Uani 1 1 d . . .
C15 C 1.2449(3) 0.3853(2) 0.0516(3) 0.0547(7) Uani 1 1 d . . .
H3 H 0.6146 0.1722 -0.3564 0.034 Uiso 1 1 d R . .
H10 H 0.946(3) 0.330(2) -0.130(3) 0.040(7) Uiso 1 1 d . . .
H9 H 0.6430 0.4009 -0.1968 0.032 Uiso 1 1 d R . .
H24 H 0.4029 0.3775 -0.3321 0.043 Uiso 1 1 d R . .
H7 H 0.814(3) 0.4842(19) -0.281(3) 0.031(7) Uiso 1 1 d . . .
H21 H 0.1068 0.1302 -0.1888 0.048 Uiso 1 1 d R . .
H19 H 0.3842 0.0676 -0.0026 0.048 Uiso 1 1 d R . .
H17 H 0.8153 0.1909 0.0129 0.040 Uiso 1 1 d R . .
H6 H 0.7416 0.4218 -0.6408 0.044 Uiso 1 1 d R . .
H23 H 0.1084 0.3654 -0.4654 0.049 Uiso 1 1 d R . .
H5 H 0.6463 0.2642 -0.7435 0.045 Uiso 1 1 d R . .
H22 H -0.0328 0.2367 -0.3856 0.050 Uiso 1 1 d R . .
H8A H 0.8769 0.6087 -0.3752 0.066 Uiso 1 1 d R . .
H8B H 0.7362 0.5739 -0.5254 0.066 Uiso 1 1 d R . .
H8C H 0.9166 0.5327 -0.4774 0.066 Uiso 1 1 d R . .
H18 H 0.6723 0.0734 0.0992 0.047 Uiso 1 1 d R . .
H13A H 1.2581 0.2667 0.2790 0.070 Uiso 1 1 d R . .
H13B H 1.0930 0.2397 0.1439 0.070 Uiso 1 1 d R . .
H13C H 1.0866 0.2914 0.2858 0.070 Uiso 1 1 d R . .
H14A H 1.3279 0.4522 0.3337 0.072 Uiso 1 1 d R . .
H14B H 1.1496 0.4668 0.3314 0.072 Uiso 1 1 d R . .
H14C H 1.2061 0.5275 0.2227 0.072 Uiso 1 1 d R . .
H15A H 1.3579 0.3667 0.1087 0.066 Uiso 1 1 d R . .
H15B H 1.2422 0.4493 0.0099 0.066 Uiso 1 1 d R . .
H15C H 1.1944 0.3392 -0.0280 0.066 Uiso 1 1 d R . .

loop_
_atom_site_aniso_label
_atom_site_aniso_U_11
_atom_site_aniso_U_22
_atom_site_aniso_U_33
_atom_site_aniso_U_23
_atom_site_aniso_U_13
_atom_site_aniso_U_12
S11 0.0417(3) 0.0354(3) 0.0341(3) -0.0096(2) 0.0131(2) 0.0027(2)
Cl26 0.0903(5) 0.0495(4) 0.0350(3) -0.0130(3) 0.0242(3) -0.0294(4)
C3 0.0236(8) 0.0341(11) 0.0278(9) 0.0023(8) 0.0095(7) -0.0016(8)
N10 0.0258(8) 0.0333(10) 0.0287(8) -0.0063(7) 0.0111(7) -0.0010(7)
C16 0.0315(9) 0.0299(11) 0.0264(9) -0.0002(8) 0.0162(8) 0.0012(8)
C25 0.0297(9) 0.0316(11) 0.0307(9) -0.0001(8) 0.0173(8) 0.0033(8)
C1 0.0282(9) 0.0290(10) 0.0332(10) 0.0061(8) 0.0129(8) 0.0052(8)
C9 0.0237(8) 0.0288(10) 0.0285(9) 0.0010(8) 0.0113(7) 0.0027(8)
C2 0.0192(8) 0.0320(10) 0.0282(9) 0.0015(8) 0.0096(7) 0.0024(7)
C24 0.0306(9) 0.0411(12) 0.0411(11) 0.0045(10) 0.0194(8) 0.0044(9)
N7 0.0606(13) 0.0294(10) 0.0408(11) 0.0017(9) 0.0277(10) -0.0007(9)
C4 0.0339(10) 0.0361(12) 0.0282(9) -0.0022(8) 0.0092(8) -0.0066(9)
C21 0.0381(11) 0.0434(14) 0.0500(13) -0.0081(11) 0.0299(10) -0.0070(10)
C20 0.0389(10) 0.0336(12) 0.0355(10) -0.0027(9) 0.0239(9) -0.0011(9)
C19 0.0528(13) 0.0349(12) 0.0423(12) 0.0050(9) 0.0297(11) -0.0024(10)
C17 0.0359(10) 0.0352(12) 0.0305(9) 0.0017(9) 0.0161(9) 0.0055(9)
O27 0.0743(12) 0.0299(9) 0.0489(10) -0.0056(8) 0.0083(9) 0.0050(8)
C6 0.0396(11) 0.0393(13) 0.0313(10) 0.0094(9) 0.0150(9) 0.0017(9)
C23 0.0307(10) 0.0489(14) 0.0434(12) 0.0043(11) 0.0158(9) 0.0068(10)
C5 0.0383(10) 0.0462(14) 0.0259(9) 0.0041(9) 0.0115(8) -0.0006(10)
C12 0.0387(11) 0.0393(13) 0.0340(11) -0.0051(9) 0.0044(9) -0.0049(10)
C22 0.0277(10) 0.0552(15) 0.0483(13) -0.0114(12) 0.0204(9) -0.0038(10)
C8 0.088(2) 0.0295(13) 0.0610(16) 0.0030(11) 0.0431(15) -0.0056(13)
C18 0.0499(13) 0.0393(13) 0.0323(10) 0.0065(9) 0.0192(10) 0.0057(10)
C13 0.0561(15) 0.0525(17) 0.0484(14) 0.0104(13) 0.0009(12) -0.0007(14)
C14 0.0642(16) 0.0595(18) 0.0425(14) -0.0171(13) 0.0051(12) -0.0114(15)
C15 0.0380(12) 0.0647(18) 0.0587(15) -0.0116(14) 0.0163(11) -0.0103(12)

loop_
_atom_type_symbol
_atom_type_description
_atom_type_scat_dispersion_real
_atom_type_scat_dispersion_imag
_atom_type_scat_source
C C 0.0033 0.0016 'International Tables Vol C Tables 4.2.6.8 and 6.1.1.4'
H H 0.0000 0.0000 'International Tables Vol C Tables 4.2.6.8 and 6.1.1.4'
Cl Cl 0.1484 0.1585 'International Tables Vol C Tables 4.2.6.8 and 6.1.1.4'
N N 0.0061 0.0033 'International Tables Vol C Tables 4.2.6.8 and 6.1.1.4'
O O 0.0106 0.0060 'International Tables Vol C Tables 4.2.6.8 and 6.1.1.4'
S S 0.1246 0.1234 'International Tables Vol C Tables 4.2.6.8 and 6.1.1.4'

loop_
_diffrn_radiation_wavelength
0.71073

loop_
_geom_angle_atom_site_label_1
_geom_angle_atom_site_label_2
_geom_angle_atom_site_label_3
_geom_angle
_geom_angle_site_symmetry_1
_geom_angle_site_symmetry_3
_geom_angle_publ_flag
O27 S11 N10 110.14(10) . . ?
O27 S11 C12 106.79(11) . . ?
N10 S11 C12 98.31(10) . . ?
C4 C3 C2 121.03(19) . . ?
C9 N10 S11 114.28(13) . . ?
C17 C16 C25 119.34(18) . . ?
C17 C16 C9 121.30(17) . . ?
C25 C16 C9 119.34(17) . . ?
C24 C25 C20 117.97(18) . . ?
C24 C25 C16 123.38(18) . . ?
C20 C25 C16 118.65(18) . . ?
N7 C1 C6 121.20(19) . . ?
N7 C1 C2 121.10(18) . . ?
C6 C1 C2 117.69(19) . . ?
N10 C9 C16 110.65(15) . . ?
N10 C9 C2 108.81(14) . . ?
C16 C9 C2 113.58(16) . . ?
C3 C2 C1 119.59(17) . . ?
C3 C2 C9 120.16(17) . . ?
C1 C2 C9 120.24(18) . . ?
C23 C24 C25 120.8(2) . . ?
C1 N7 C8 122.9(2) . . ?
C3 C4 C5 120.6(2) . . ?
C3 C4 Cl26 118.54(17) . . ?
C5 C4 Cl26 120.81(16) . . ?
C22 C21 C20 121.4(2) . . ?
C19 C20 C21 121.4(2) . . ?
C19 C20 C25 119.53(19) . . ?
C21 C20 C25 119.1(2) . . ?
C18 C19 C20 120.4(2) . . ?
C16 C17 C18 121.5(2) . . ?
C5 C6 C1 121.92(19) . . ?
C24 C23 C22 120.6(2) . . ?
C6 C5 C4 119.07(19) . . ?
C15 C12 C13 113.2(2) . . ?
C15 C12 C14 110.6(2) . . ?
C13 C12 C14 111.2(2) . . ?
C15 C12 S11 110.18(16) . . ?
C13 C12 S11 107.49(17) . . ?
C14 C12 S11 103.70(18) . . ?
C21 C22 C23 120.1(2) . . ?
C19 C18 C17 120.5(2) . . ?
C4 C3 H3 120.7 . . ?
C2 C3 H3 118.0 . . ?
C9 N10 H10 115.1(18) . . ?
S11 N10 H10 113.8(18) . . ?
N10 C9 H9 112.4 . . ?
C16 C9 H9 108.1 . . ?
C2 C9 H9 103.1 . . ?
C23 C24 H24 125.3 . . ?
C25 C24 H24 113.8 . . ?
C1 N7 H7 121(2) . . ?
C8 N7 H7 116(2) . . ?
C22 C21 H21 115.7 . . ?
C20 C21 H21 122.8 . . ?
C18 C19 H19 119.9 . . ?
C20 C19 H19 119.7 . . ?
C16 C17 H17 117.3 . . ?
C18 C17 H17 121.2 . . ?
C5 C6 H6 118.2 . . ?
C1 C6 H6 119.8 . . ?
C24 C23 H23 112.5 . . ?
C22 C23 H23 126.5 . . ?
C6 C5 H5 121.2 . . ?
C4 C5 H5 119.7 . . ?
C21 C22 H22 125.1 . . ?
C23 C22 H22 114.7 . . ?
N7 C8 H8A 109.6 . . ?
N7 C8 H8B 109.1 . . ?
H8A C8 H8B 109.5 . . ?
N7 C8 H8C 109.7 . . ?
H8A C8 H8C 109.5 . . ?
H8B C8 H8C 109.5 . . ?
C19 C18 H18 120.3 . . ?
C17 C18 H18 119.2 . . ?
C12 C13 H13A 108.9 . . ?
C12 C13 H13B 109.6 . . ?
H13A C13 H13B 109.5 . . ?
C12 C13 H13C 109.9 . . ?
H13A C13 H13C 109.5 . . ?
H13B C13 H13C 109.5 . . ?
C12 C14 H14A 109.3 . . ?
C12 C14 H14B 110.0 . . ?
H14A C14 H14B 109.5 . . ?
C12 C14 H14C 109.0 . . ?
H14A C14 H14C 109.5 . . ?
H14B C14 H14C 109.5 . . ?
C12 C15 H15A 109.9 . . ?
C12 C15 H15B 109.8 . . ?
H15A C15 H15B 109.5 . . ?
C12 C15 H15C 108.7 . . ?
H15A C15 H15C 109.5 . . ?
H15B C15 H15C 109.5 . . ?

loop_
_geom_bond_atom_site_label_1
_geom_bond_atom_site_label_2
_geom_bond_distance
_geom_bond_site_symmetry_2
_geom_bond_publ_flag
S11 O27 1.494(2) . ?
S11 N10 1.6699(17) . ?
S11 C12 1.846(2) . ?
Cl26 C4 1.745(2) . ?
C3 C4 1.382(3) . ?
C3 C2 1.383(3) . ?
N10 C9 1.491(2) . ?
C16 C17 1.373(3) . ?
C16 C25 1.434(3) . ?
C16 C9 1.520(3) . ?
C25 C24 1.419(3) . ?
C25 C20 1.429(3) . ?
C1 N7 1.363(3) . ?
C1 C6 1.406(3) . ?
C1 C2 1.424(3) . ?
C9 C2 1.525(3) . ?
C24 C23 1.376(3) . ?
N7 C8 1.448(3) . ?
C4 C5 1.386(3) . ?
C21 C22 1.349(4) . ?
C21 C20 1.419(3) . ?
C20 C19 1.418(3) . ?
C19 C18 1.360(3) . ?
C17 C18 1.408(3) . ?
C6 C5 1.382(3) . ?
C23 C22 1.409(3) . ?
C12 C15 1.511(4) . ?
C12 C13 1.520(4) . ?
C12 C14 1.530(3) . ?
C3 H3 0.9675 . ?
N10 H10 0.82(3) . ?
C9 H9 1.0685 . ?
C24 H24 1.0297 . ?
N7 H7 0.75(3) . ?
C21 H21 0.9835 . ?
C19 H19 0.9600 . ?
C17 H17 0.9780 . ?
C6 H6 1.0612 . ?
C23 H23 1.0783 . ?
C5 H5 0.9600 . ?
C22 H22 0.9495 . ?
C8 H8A 0.9600 . ?
C8 H8B 0.9600 . ?
C8 H8C 0.9600 . ?
C18 H18 0.9600 . ?
C13 H13A 0.9600 . ?
C13 H13B 0.9599 . ?
C13 H13C 0.9599 . ?
C14 H14A 0.9599 . ?
C14 H14B 0.9601 . ?
C14 H14C 0.9600 . ?
C15 H15A 0.9601 . ?
C15 H15B 0.9599 . ?
C15 H15C 0.9599 . ?
